data_1557169
loop_
_publ_author_name
'Maeda, Gasper'
'van der Wal, Jelle'
'Gupta, Arvind Kumar'
'Munissi, Joan J. E.'
'Orthaber, Andreas'
'Sunnerhagen, Per'
'Nyandoro, Stephen S.'
'Erd\'elyi, M\'at\'e'

_publ_section_title
;
 Oxygenated Cyclohexene Derivatives and Other Constituents from the Roots
 of <i>Monanthotaxis trichocarpa</i>.
;
_journal_name_full 'Journal of natural products'
_journal_paper_doi 10.1021/acs.jnatprod.9b00363
_journal_year 2020
_chemical_formula_sum 'C23 H22 O5'
_chemical_formula_weight 378.40
_space_group_crystal_system monoclinic
_space_group_IT_number 14
_space_group_name_Hall '-P 2ybc'
_space_group_name_H-M_alt 'P 1 21/c 1'
_atom_sites_solution_hydrogens geom
_audit_creation_method SHELXL-2014/7
_cell_angle_alpha 90
_cell_angle_beta 111.3020(10)
_cell_angle_gamma 90
_cell_formula_units_Z 4
_cell_length_a 16.4615(13)
_cell_length_b 7.5730(6)
_cell_length_c 16.0803(13)
_cell_measurement_reflns_used 3079
_cell_measurement_temperature 150(2)
_cell_measurement_theta_max 25.80
_cell_measurement_theta_min 2.56
_cell_volume 1867.7(3)
_computing_cell_refinement 'Bruker SAINT'
_computing_data_collection 'Bruker APEX2'
_computing_data_reduction 'Bruker SAINT'
_computing_molecular_graphics 'Bruker SHELXTL'
_computing_publication_material 'Bruker SHELXTL'
_computing_structure_refinement 'SHELXL-2014/7 (Sheldrick, 2014)'
_computing_structure_solution 'SHELXS-97 (Sheldrick 2008)'
_diffrn_ambient_temperature 150(2)
_diffrn_measured_fraction_theta_full 0.999
_diffrn_measured_fraction_theta_max 0.999
_diffrn_measurement_device_type 'Bruker APEX-II CCD'
_diffrn_measurement_method '\f and \w scans'
_diffrn_radiation_type MoK\a
_diffrn_radiation_wavelength 0.71073
_diffrn_reflns_av_R_equivalents 0.0492
_diffrn_reflns_av_unetI/netI 0.0316
_diffrn_reflns_Laue_measured_fraction_full 0.999
_diffrn_reflns_Laue_measured_fraction_max 0.999
_diffrn_reflns_limit_h_max 19
_diffrn_reflns_limit_h_min -19
_diffrn_reflns_limit_k_max 9
_diffrn_reflns_limit_k_min -9
_diffrn_reflns_limit_l_max 19
_diffrn_reflns_limit_l_min -19
_diffrn_reflns_number 22470
_diffrn_reflns_point_group_measured_fraction_full 0.999
_diffrn_reflns_point_group_measured_fraction_max 0.999
_diffrn_reflns_theta_full 25.242
_diffrn_reflns_theta_max 25.249
_diffrn_reflns_theta_min 2.556
_exptl_absorpt_coefficient_mu 0.094
_exptl_absorpt_correction_T_max 0.7457
_exptl_absorpt_correction_T_min 0.7116
_exptl_absorpt_correction_type multi-scan
_exptl_absorpt_process_details SADABS
_exptl_crystal_colour colourless
_exptl_crystal_density_diffrn 1.346
_exptl_crystal_description prism
_exptl_crystal_F_000 800
_exptl_crystal_size_max 0.19
_exptl_crystal_size_mid 0.12
_exptl_crystal_size_min 0.06
_refine_diff_density_max 0.216
_refine_diff_density_min -0.231
_refine_diff_density_rms 0.044
_refine_ls_extinction_method none
_refine_ls_goodness_of_fit_ref 1.027
_refine_ls_hydrogen_treatment constr
_refine_ls_matrix_type full
_refine_ls_number_parameters 257
_refine_ls_number_reflns 3379
_refine_ls_number_restraints 0
_refine_ls_restrained_S_all 1.027
_refine_ls_R_factor_all 0.0552
_refine_ls_R_factor_gt 0.0412
_refine_ls_shift/su_max 0.000
_refine_ls_shift/su_mean 0.000
_refine_ls_structure_factor_coef Fsqd
_refine_ls_weighting_details 'w=1/[\s^2^(Fo^2^)+(0.0453P)^2^+1.0168P] where P=(Fo^2^+2Fc^2^)/3'
_refine_ls_weighting_scheme calc
_refine_ls_wR_factor_gt 0.0999
_refine_ls_wR_factor_ref 0.1098
_reflns_Friedel_coverage 0.000
_reflns_number_gt 2685
_reflns_number_total 3379
_reflns_threshold_expression 'I > 2\s(I)'
_cod_data_source_file np9b00363_si_003.cif
_cod_data_source_block 1_a
_cod_original_sg_symbol_H-M 'P 21/c'
_cod_database_code 1557169
_shelx_shelxl_version_number 2014/7
_shelx_space_group_comment
;
The symmetry employed for this shelxl refinement is uniquely defined
by the following loop, which should always be used as a source of
symmetry information in preference to the above space-group names.
They are only intended as comments.
;

loop_
_space_group_symop_operation_xyz
'x, y, z'
'-x, y+1/2, -z+1/2'
'-x, -y, -z'
'x, -y-1/2, z-1/2'

loop_
_atom_site_label
_atom_site_type_symbol
_atom_site_fract_x
_atom_site_fract_y
_atom_site_fract_z
_atom_site_U_iso_or_equiv
_atom_site_adp_type
_atom_site_occupancy
_atom_site_site_symmetry_order
_atom_site_calc_flag
_atom_site_refinement_flags_posn
_atom_site_refinement_flags_adp
C1 C 0.21014(12) 0.6804(3) 0.67999(12) 0.0280(4) Uani 1 1 d . .
H1 H 0.1625 0.6210 0.6876 0.034 Uiso 1 1 calc R U
C2 C 0.28672(11) 0.7055(2) 0.75236(12) 0.0248(4) Uani 1 1 d . .
H2 H 0.2915 0.6635 0.8096 0.030 Uiso 1 1 calc R U
C3 C 0.35666(11) 0.7918(2) 0.74151(11) 0.0209(4) Uani 1 1 d . .
C4 C 0.35081(11) 0.8555(2) 0.65793(11) 0.0205(4) Uani 1 1 d . .
C5 C 0.27272(11) 0.8284(3) 0.58679(12) 0.0262(4) Uani 1 1 d . .
H5 H 0.2672 0.8711 0.5294 0.031 Uiso 1 1 calc R U
C6 C 0.20276(12) 0.7417(3) 0.59649(12) 0.0297(4) Uani 1 1 d . .
H6 H 0.1504 0.7244 0.5465 0.036 Uiso 1 1 calc R U
C7 C 0.42375(11) 0.9593(2) 0.64352(11) 0.0225(4) Uani 1 1 d . .
H7A H 0.3980 1.0298 0.5883 0.027 Uiso 1 1 calc R U
H7B H 0.4477 1.0434 0.6937 0.027 Uiso 1 1 calc R U
C8 C 0.49883(11) 0.8534(2) 0.63604(11) 0.0199(4) Uani 1 1 d . .
C9 C 0.49775(11) 0.7854(2) 0.55500(11) 0.0214(4) Uani 1 1 d . .
C10 C 0.56929(11) 0.6983(2) 0.54733(11) 0.0210(4) Uani 1 1 d . .
H10 H 0.5661 0.6520 0.4913 0.025 Uiso 1 1 calc R U
C11 C 0.64491(11) 0.6796(2) 0.62150(11) 0.0202(4) Uani 1 1 d . .
C12 C 0.65122(11) 0.7463(2) 0.70607(11) 0.0198(4) Uani 1 1 d . .
C13 C 0.57558(11) 0.8314(2) 0.70971(11) 0.0184(4) Uani 1 1 d . .
C14 C 0.72952(11) 0.7372(2) 0.78702(11) 0.0213(4) Uani 1 1 d . .
C15 C 0.81584(11) 0.6692(3) 0.78811(11) 0.0233(4) Uani 1 1 d . .
H15A H 0.8306 0.7301 0.7410 0.028 Uiso 1 1 calc R U
H15B H 0.8104 0.5415 0.7739 0.028 Uiso 1 1 calc R U
C16 C 0.89007(12) 0.6966(3) 0.87793(12) 0.0296(4) Uani 1 1 d . .
H16A H 0.8928 0.8226 0.8951 0.036 Uiso 1 1 calc R U
H16B H 0.8786 0.6262 0.9244 0.036 Uiso 1 1 calc R U
C17 C 0.97626(11) 0.6416(3) 0.87269(11) 0.0273(4) Uani 1 1 d . .
C18 C 1.00618(12) 0.4693(3) 0.89144(12) 0.0324(5) Uani 1 1 d . .
H18 H 0.9724 0.3853 0.9087 0.039 Uiso 1 1 calc R U
C19 C 1.08459(12) 0.4182(3) 0.88531(13) 0.0360(5) Uani 1 1 d . .
H19 H 1.1041 0.2998 0.8984 0.043 Uiso 1 1 calc R U
C20 C 1.13439(13) 0.5377(3) 0.86045(13) 0.0366(5) Uani 1 1 d . .
H20 H 1.1884 0.5026 0.8568 0.044 Uiso 1 1 calc R U
C21 C 1.10524(13) 0.7095(3) 0.84074(13) 0.0393(5) Uani 1 1 d . .
H21 H 1.1390 0.7924 0.8228 0.047 Uiso 1 1 calc R U
C22 C 1.02694(13) 0.7610(3) 0.84705(13) 0.0348(5) Uani 1 1 d . .
H22 H 1.0076 0.8795 0.8337 0.042 Uiso 1 1 calc R U
C23 C 0.71864(12) 0.5526(3) 0.53272(12) 0.0336(5) Uani 1 1 d . .
H23A H 0.6722 0.4682 0.5024 0.050 Uiso 1 1 calc R U
H23B H 0.7753 0.5004 0.5401 0.050 Uiso 1 1 calc R U
H23C H 0.7102 0.6605 0.4969 0.050 Uiso 1 1 calc R U
O1 O 0.42968(7) 0.81132(17) 0.81760(7) 0.0246(3) Uani 1 1 d . .
H1A H 0.4710 0.8498 0.8039 0.037 Uiso 1 1 calc R U
O2 O 0.42360(8) 0.80773(18) 0.48269(8) 0.0280(3) Uani 1 1 d . .
H2A H 0.4307 0.7669 0.4372 0.042 Uiso 1 1 calc R U
O3 O 0.57638(7) 0.89866(17) 0.78821(7) 0.0228(3) Uani 1 1 d . .
H3 H 0.6256 0.8817 0.8281 0.034 Uiso 1 1 calc R U
O4 O 0.72642(8) 0.79207(18) 0.85888(8) 0.0277(3) Uani 1 1 d . .
O5 O 0.71607(8) 0.59441(17) 0.61809(8) 0.0261(3) Uani 1 1 d . .

loop_
_atom_site_aniso_label
_atom_site_aniso_U_11
_atom_site_aniso_U_22
_atom_site_aniso_U_33
_atom_site_aniso_U_23
_atom_site_aniso_U_13
_atom_site_aniso_U_12
C1 0.0237(9) 0.0293(10) 0.0339(11) -0.0086(8) 0.0140(8) -0.0023(8)
C2 0.0264(9) 0.0259(10) 0.0257(10) -0.0001(8) 0.0137(8) 0.0020(8)
C3 0.0201(9) 0.0224(9) 0.0201(9) -0.0023(7) 0.0071(7) 0.0048(7)
C4 0.0226(9) 0.0192(9) 0.0214(9) -0.0010(7) 0.0100(7) 0.0054(7)
C5 0.0274(10) 0.0314(10) 0.0205(9) -0.0018(8) 0.0096(8) 0.0072(8)
C6 0.0214(9) 0.0398(12) 0.0257(10) -0.0111(9) 0.0057(8) 0.0022(8)
C7 0.0269(9) 0.0234(9) 0.0188(9) 0.0026(7) 0.0104(7) 0.0042(8)
C8 0.0233(9) 0.0186(9) 0.0204(9) 0.0022(7) 0.0110(7) -0.0012(7)
C9 0.0230(9) 0.0240(9) 0.0171(8) 0.0028(7) 0.0072(7) -0.0017(7)
C10 0.0247(9) 0.0240(9) 0.0156(8) -0.0016(7) 0.0087(7) -0.0006(7)
C11 0.0236(9) 0.0197(9) 0.0207(9) 0.0015(7) 0.0119(7) -0.0009(7)
C12 0.0224(9) 0.0208(9) 0.0182(8) 0.0011(7) 0.0096(7) -0.0039(7)
C13 0.0260(9) 0.0155(9) 0.0168(8) -0.0019(7) 0.0116(7) -0.0043(7)
C14 0.0265(9) 0.0216(9) 0.0182(9) 0.0017(7) 0.0112(7) -0.0039(7)
C15 0.0212(9) 0.0300(10) 0.0184(9) 0.0016(7) 0.0069(7) -0.0010(8)
C16 0.0250(10) 0.0409(12) 0.0211(9) -0.0003(8) 0.0062(8) 0.0002(9)
C17 0.0219(9) 0.0436(12) 0.0128(8) -0.0026(8) 0.0021(7) -0.0020(8)
C18 0.0266(10) 0.0437(12) 0.0276(10) 0.0020(9) 0.0105(8) -0.0027(9)
C19 0.0291(10) 0.0479(13) 0.0298(11) 0.0002(9) 0.0092(8) 0.0065(10)
C20 0.0241(10) 0.0600(15) 0.0268(10) -0.0113(10) 0.0105(8) -0.0037(10)
C21 0.0347(11) 0.0554(15) 0.0324(11) -0.0085(10) 0.0178(9) -0.0153(11)
C22 0.0337(11) 0.0426(12) 0.0278(10) -0.0006(9) 0.0106(9) -0.0047(9)
C23 0.0297(10) 0.0524(13) 0.0213(9) -0.0071(9) 0.0126(8) 0.0076(9)
O1 0.0200(6) 0.0360(8) 0.0176(6) 0.0020(5) 0.0069(5) -0.0017(6)
O2 0.0241(7) 0.0432(8) 0.0153(6) -0.0013(6) 0.0054(5) 0.0058(6)
O3 0.0220(6) 0.0304(7) 0.0170(6) -0.0048(5) 0.0082(5) -0.0026(5)
O4 0.0268(7) 0.0398(8) 0.0165(6) -0.0039(6) 0.0080(5) -0.0015(6)
O5 0.0253(7) 0.0379(8) 0.0167(6) -0.0013(5) 0.0096(5) 0.0081(6)

loop_
_atom_type_symbol
_atom_type_description
_atom_type_scat_dispersion_real
_atom_type_scat_dispersion_imag
_atom_type_scat_source
C C 0.0033 0.0016 'International Tables Vol C Tables 4.2.6.8 and 6.1.1.4'
H H 0.0000 0.0000 'International Tables Vol C Tables 4.2.6.8 and 6.1.1.4'
O O 0.0106 0.0060 'International Tables Vol C Tables 4.2.6.8 and 6.1.1.4'

loop_
_geom_angle_atom_site_label_1
_geom_angle_atom_site_label_2
_geom_angle_atom_site_label_3
_geom_angle
C2 C1 C6 120.15(17)
C2 C1 H1 119.9
C6 C1 H1 119.9
C1 C2 C3 120.17(17)
C1 C2 H2 119.9
C3 C2 H2 119.9
O1 C3 C2 115.77(15)
O1 C3 C4 123.40(15)
C2 C3 C4 120.83(16)
C5 C4 C3 117.40(16)
C5 C4 C7 119.70(15)
C3 C4 C7 122.82(15)
C6 C5 C4 122.41(17)
C6 C5 H5 118.8
C4 C5 H5 118.8
C5 C6 C1 119.05(17)
C5 C6 H6 120.5
C1 C6 H6 120.5
C8 C7 C4 116.79(14)
C8 C7 H7A 108.1
C4 C7 H7A 108.1
C8 C7 H7B 108.1
C4 C7 H7B 108.1
H7A C7 H7B 107.3
C13 C8 C9 116.74(15)
C13 C8 C7 120.68(15)
C9 C8 C7 122.40(15)
O2 C9 C10 120.62(15)
O2 C9 C8 117.19(15)
C10 C9 C8 122.19(15)
C11 C10 C9 119.79(15)
C11 C10 H10 120.1
C9 C10 H10 120.1
O5 C11 C10 122.28(15)
O5 C11 C12 116.40(15)
C10 C11 C12 121.31(16)
C11 C12 C13 116.13(15)
C11 C12 C14 124.76(15)
C13 C12 C14 119.09(15)
O3 C13 C8 116.45(15)
O3 C13 C12 119.72(15)
C8 C13 C12 123.82(15)
O4 C14 C12 119.31(15)
O4 C14 C15 117.36(15)
C12 C14 C15 123.30(15)
C14 C15 C16 113.04(15)
C14 C15 H15A 109.0
C16 C15 H15A 109.0
C14 C15 H15B 109.0
C16 C15 H15B 109.0
H15A C15 H15B 107.8
C17 C16 C15 110.75(15)
C17 C16 H16A 109.5
C15 C16 H16A 109.5
C17 C16 H16B 109.5
C15 C16 H16B 109.5
H16A C16 H16B 108.1
C18 C17 C22 118.16(18)
C18 C17 C16 120.90(17)
C22 C17 C16 120.93(18)
C19 C18 C17 120.88(19)
C19 C18 H18 119.6
C17 C18 H18 119.6
C20 C19 C18 120.4(2)
C20 C19 H19 119.8
C18 C19 H19 119.8
C19 C20 C21 119.48(19)
C19 C20 H20 120.3
C21 C20 H20 120.3
C20 C21 C22 120.2(2)
C20 C21 H21 119.9
C22 C21 H21 119.9
C21 C22 C17 120.9(2)
C21 C22 H22 119.6
C17 C22 H22 119.6
O5 C23 H23A 109.5
O5 C23 H23B 109.5
H23A C23 H23B 109.5
O5 C23 H23C 109.5
H23A C23 H23C 109.5
H23B C23 H23C 109.5
C3 O1 H1A 109.5
C9 O2 H2A 109.5
C13 O3 H3 109.5
C11 O5 C23 118.25(13)

loop_
_geom_bond_atom_site_label_1
_geom_bond_atom_site_label_2
_geom_bond_distance
C1 C2 1.383(3)
C1 C6 1.384(3)
C1 H1 0.9500
C2 C3 1.389(2)
C2 H2 0.9500
C3 O1 1.377(2)
C3 C4 1.398(2)
C4 C5 1.391(2)
C4 C7 1.522(2)
C5 C6 1.383(3)
C5 H5 0.9500
C6 H6 0.9500
C7 C8 1.514(2)
C7 H7A 0.9900
C7 H7B 0.9900
C8 C13 1.393(2)
C8 C9 1.395(2)
C9 O2 1.356(2)
C9 C10 1.394(2)
C10 C11 1.383(2)
C10 H10 0.9500
C11 O5 1.356(2)
C11 C12 1.419(2)
C12 C13 1.422(2)
C12 C14 1.463(2)
C13 O3 1.3569(19)
C14 O4 1.246(2)
C14 C15 1.506(2)
C15 C16 1.530(2)
C15 H15A 0.9900
C15 H15B 0.9900
C16 C17 1.510(3)
C16 H16A 0.9900
C16 H16B 0.9900
C17 C18 1.388(3)
C17 C22 1.391(3)
C18 C19 1.385(3)
C18 H18 0.9500
C19 C20 1.374(3)
C19 H19 0.9500
C20 C21 1.383(3)
C20 H20 0.9500
C21 C22 1.385(3)
C21 H21 0.9500
C22 H22 0.9500
C23 O5 1.424(2)
C23 H23A 0.9800
C23 H23B 0.9800
C23 H23C 0.9800
O1 H1A 0.8400
O2 H2A 0.8400
O3 H3 0.8400

loop_
_geom_hbond_atom_site_label_D
_geom_hbond_atom_site_label_H
_geom_hbond_atom_site_label_A
_geom_hbond_distance_DH
_geom_hbond_distance_HA
_geom_hbond_distance_DA
_geom_hbond_angle_DHA
_geom_hbond_site_symmetry_A
C23 H23C O4 0.98 2.36 3.078(2) 129.7 4_575
O1 H1A O3 0.84 1.88 2.7059(16) 168.4 .
O2 H2A O1 0.84 2.01 2.8396(17) 170.8 4_575
O3 H3 O4 0.84 1.69 2.4503(17) 148.8 .
